data_7111596
loop_
_publ_author_name
'Ramakrishnan, S.'
'Anju, K. S.'
'Thomas, Ajesh P.'
'Suresh, E.'
'Srinivasan, A.'

_publ_section_title
;
 Calix[n]metallocenyl[m]phyrins (n = 1, 2 and m = 2, 4): aryl vs. alkyl
;
_journal_issue 26
_journal_name_full 'Chemical Communications'
_journal_page_first 4746
_journal_page_last 4748
_journal_paper_doi 10.1039/c001187h
_journal_volume 46
_journal_year 2010
_chemical_formula_sum 'C24 H28 Fe N2'
_chemical_formula_weight 400.33
_chemical_name_systematic
;
?
;
_space_group_IT_number 2
_symmetry_cell_setting triclinic
_symmetry_space_group_name_Hall '-P 1'
_symmetry_space_group_name_H-M 'P -1'
_atom_sites_solution_hydrogens geom
_atom_sites_solution_primary direct
_atom_sites_solution_secondary difmap
_audit_creation_method SHELXL-97
_cell_angle_alpha 105.413(2)
_cell_angle_beta 95.925(2)
_cell_angle_gamma 106.768(2)
_cell_formula_units_Z 2
_cell_length_a 7.3633(3)
_cell_length_b 12.0119(5)
_cell_length_c 12.4506(6)
_cell_measurement_reflns_used 6249
_cell_measurement_temperature 293(2)
_cell_measurement_theta_max 24.2
_cell_measurement_theta_min 2.5
_cell_volume 996.98(8)
_computing_cell_refinement 'APEX2/SAINT (Bruker, 2004)'
_computing_data_collection 'APEX2 (Bruker, 2004)'
_computing_data_reduction 'SAINT/XPREP (Bruker, 2004)'
_computing_molecular_graphics 'ORTEP3 (Farrugia, 1997) and Mercury (Bruno et al., 2002)'
_computing_publication_material 'SHELXL-97 (Sheldrick, 1997)'
_computing_structure_refinement 'SHELXL-97 (Sheldrick, 1997)'
_computing_structure_solution 'SIR92 (Altornare et al., 1993)'
_diffrn_ambient_temperature 293(2)
_diffrn_measured_fraction_theta_full 0.998
_diffrn_measured_fraction_theta_max 0.984
_diffrn_measurement_device_type 'Bruker axs kappa apex2 CCD Diffractometer'
_diffrn_measurement_method '\w and \f scan'
_diffrn_radiation_monochromator graphite
_diffrn_radiation_source 'fine-focus sealed tube'
_diffrn_radiation_type MoK\a
_diffrn_radiation_wavelength 0.71073
_diffrn_reflns_av_R_equivalents 0.0214
_diffrn_reflns_av_sigmaI/netI 0.0233
_diffrn_reflns_limit_h_max 10
_diffrn_reflns_limit_h_min -11
_diffrn_reflns_limit_k_max 18
_diffrn_reflns_limit_k_min -18
_diffrn_reflns_limit_l_max 19
_diffrn_reflns_limit_l_min -19
_diffrn_reflns_number 27755
_diffrn_reflns_theta_full 25.00
_diffrn_reflns_theta_max 33.64
_diffrn_reflns_theta_min 1.73
_diffrn_standards_decay_% 0
_exptl_absorpt_coefficient_mu 0.767
_exptl_absorpt_correction_T_max 0.8567
_exptl_absorpt_correction_T_min 0.8134
_exptl_absorpt_correction_type multi-scan
_exptl_absorpt_process_details 'SADABS(Bruker, 1999)'
_exptl_crystal_colour yellow
_exptl_crystal_density_diffrn 1.334
_exptl_crystal_density_method 'not measured'
_exptl_crystal_description plate
_exptl_crystal_F_000 424
_exptl_crystal_size_max 0.30
_exptl_crystal_size_mid 0.20
_exptl_crystal_size_min 0.20
_refine_diff_density_max 0.776
_refine_diff_density_min -0.250
_refine_diff_density_rms 0.068
_refine_ls_extinction_method none
_refine_ls_goodness_of_fit_ref 1.099
_refine_ls_hydrogen_treatment constr
_refine_ls_matrix_type full
_refine_ls_number_parameters 248
_refine_ls_number_reflns 7805
_refine_ls_number_restraints 0
_refine_ls_restrained_S_all 1.099
_refine_ls_R_factor_all 0.0619
_refine_ls_R_factor_gt 0.0391
_refine_ls_shift/su_max 0.001
_refine_ls_shift/su_mean 0.000
_refine_ls_structure_factor_coef Fsqd
_refine_ls_weighting_details 'calc w=1/[\s^2^(Fo^2^)+(0.0572P)^2^+0.2258P] where P=(Fo^2^+2Fc^2^)/3'
_refine_ls_weighting_scheme calc
_refine_ls_wR_factor_gt 0.1006
_refine_ls_wR_factor_ref 0.1221
_reflns_number_gt 5876
_reflns_number_total 7805
_reflns_threshold_expression >2sigma(I)
_cod_data_source_file C001187Hsup1.cif
_cod_data_source_block fadpm
_cod_original_sg_symbol_H-M P-1
_cod_database_code 7111596

loop_
_symmetry_equiv_pos_as_xyz
'x, y, z'
'-x, -y, -z'

loop_
_atom_site_label
_atom_site_type_symbol
_atom_site_fract_x
_atom_site_fract_y
_atom_site_fract_z
_atom_site_U_iso_or_equiv
_atom_site_adp_type
_atom_site_occupancy
_atom_site_symmetry_multiplicity
_atom_site_calc_flag
_atom_site_refinement_flags
C1 C 1.1402(3) -0.33194(14) 0.65891(14) 0.0431(3) Uani 1 1 d .
H1 H 1.0251 -0.3975 0.6345 0.052 Uiso 1 1 calc R
C2 C 1.2618(3) -0.29041(18) 0.76689(15) 0.0554(5) Uani 1 1 d .
H2 H 1.2409 -0.3240 0.8256 0.066 Uiso 1 1 calc R
C3 C 1.4196(3) -0.1897(2) 0.77016(15) 0.0553(5) Uani 1 1 d .
H3 H 1.5211 -0.1450 0.8316 0.066 Uiso 1 1 calc R
C4 C 1.3984(2) -0.16772(15) 0.66395(13) 0.0395(3) Uani 1 1 d .
H4 H 1.4833 -0.1063 0.6436 0.047 Uiso 1 1 calc R
C5 C 1.2235(2) -0.25647(12) 0.59373(12) 0.0323(2) Uani 1 1 d .
C6 C 1.1499(2) -0.27667(13) 0.46998(12) 0.0337(3) Uani 1 1 d .
C7 C 0.9275(2) -0.33171(18) 0.44132(16) 0.0489(4) Uani 1 1 d .
H7A H 0.8880 -0.4082 0.4571 0.073 Uiso 1 1 calc R
H7B H 0.8825 -0.3449 0.3623 0.073 Uiso 1 1 calc R
H7C H 0.8733 -0.2763 0.4867 0.073 Uiso 1 1 calc R
C8 C 1.2096(3) -0.15685(15) 0.44080(15) 0.0470(4) Uani 1 1 d .
H8A H 1.1516 -0.1017 0.4831 0.070 Uiso 1 1 calc R
H8B H 1.1668 -0.1732 0.3610 0.070 Uiso 1 1 calc R
H8C H 1.3478 -0.1204 0.4601 0.070 Uiso 1 1 calc R
C9 C 1.2358(2) -0.36513(13) 0.40006(11) 0.0337(3) Uani 1 1 d .
C10 C 1.3771(2) -0.41003(14) 0.42894(13) 0.0395(3) Uani 1 1 d .
H10 H 1.4466 -0.3914 0.5018 0.047 Uiso 1 1 calc R
C11 C 1.4000(3) -0.49002(15) 0.32894(15) 0.0462(3) Uani 1 1 d .
H11 H 1.4864 -0.5335 0.3240 0.055 Uiso 1 1 calc R
C12 C 1.2722(3) -0.49133(15) 0.24178(14) 0.0469(4) Uani 1 1 d .
H12 H 1.2550 -0.5363 0.1659 0.056 Uiso 1 1 calc R
C13 C 1.0066(2) -0.05166(14) 0.70511(15) 0.0414(3) Uani 1 1 d .
H13 H 0.9800 -0.0379 0.6360 0.050 Uiso 1 1 calc R
C14 C 0.8947(3) -0.15002(17) 0.73847(19) 0.0542(5) Uani 1 1 d .
H14 H 0.7834 -0.2123 0.6947 0.065 Uiso 1 1 calc R
C15 C 0.9810(3) -0.13689(17) 0.84836(19) 0.0584(5) Uani 1 1 d .
H15 H 0.9361 -0.1886 0.8907 0.070 Uiso 1 1 calc R
C16 C 1.1479(3) -0.03186(16) 0.88435(15) 0.0501(4) Uani 1 1 d .
H16 H 1.2318 -0.0029 0.9543 0.060 Uiso 1 1 calc R
C17 C 1.1662(2) 0.02230(13) 0.79533(13) 0.0368(3) Uani 1 1 d .
C18 C 1.3126(2) 0.14242(14) 0.79961(15) 0.0422(3) Uani 1 1 d .
C19 C 1.3432(3) 0.14374(17) 0.67991(19) 0.0609(5) Uani 1 1 d .
H19A H 1.2226 0.1326 0.6338 0.091 Uiso 1 1 calc R
H19B H 1.3910 0.0787 0.6466 0.091 Uiso 1 1 calc R
H19C H 1.4354 0.2207 0.6844 0.091 Uiso 1 1 calc R
C20 C 1.5063(3) 0.1640(2) 0.8736(3) 0.0739(7) Uani 1 1 d .
H20A H 1.5986 0.2386 0.8726 0.111 Uiso 1 1 calc R
H20B H 1.5522 0.0970 0.8446 0.111 Uiso 1 1 calc R
H20C H 1.4896 0.1701 0.9502 0.111 Uiso 1 1 calc R
C21 C 1.2320(2) 0.24286(13) 0.85027(13) 0.0381(3) Uani 1 1 d .
C22 C 1.0674(2) 0.24003(15) 0.89131(14) 0.0431(3) Uani 1 1 d .
H22 H 0.9726 0.1706 0.8936 0.052 Uiso 1 1 calc R
C23 C 1.0660(3) 0.36171(16) 0.92995(14) 0.0495(4) Uani 1 1 d .
H23 H 0.9707 0.3869 0.9625 0.059 Uiso 1 1 calc R
C24 C 1.2284(3) 0.43423(16) 0.91072(16) 0.0538(4) Uani 1 1 d .
H24 H 1.2653 0.5188 0.9278 0.065 Uiso 1 1 calc R
N1 N 1.1732(2) -0.41515(13) 0.28487(11) 0.0430(3) Uani 1 1 d .
H1A H 1.0847 -0.4007 0.2456 0.052 Uiso 1 1 calc R
N2 N 1.3292(2) 0.36202(13) 0.86184(14) 0.0498(3) Uani 1 1 d .
H2A H 1.4377 0.3877 0.8414 0.060 Uiso 1 1 calc R
Fe Fe 1.16871(3) -0.154505(18) 0.740439(17) 0.03432(7) Uani 1 1 d .

loop_
_atom_site_aniso_label
_atom_site_aniso_U_11
_atom_site_aniso_U_22
_atom_site_aniso_U_33
_atom_site_aniso_U_23
_atom_site_aniso_U_13
_atom_site_aniso_U_12
C1 0.0626(10) 0.0331(7) 0.0445(8) 0.0194(6) 0.0214(7) 0.0212(7)
C2 0.0889(14) 0.0580(10) 0.0408(8) 0.0253(8) 0.0176(9) 0.0452(10)
C3 0.0577(10) 0.0742(13) 0.0400(8) 0.0109(8) 0.0007(7) 0.0397(10)
C4 0.0325(6) 0.0451(8) 0.0408(7) 0.0088(6) 0.0080(5) 0.0165(6)
C5 0.0360(6) 0.0328(6) 0.0335(6) 0.0127(5) 0.0100(5) 0.0162(5)
C6 0.0348(6) 0.0349(6) 0.0339(6) 0.0137(5) 0.0070(5) 0.0120(5)
C7 0.0363(7) 0.0561(10) 0.0515(9) 0.0130(8) 0.0033(6) 0.0161(7)
C8 0.0653(10) 0.0408(8) 0.0440(8) 0.0207(7) 0.0161(7) 0.0225(7)
C9 0.0367(6) 0.0330(6) 0.0307(6) 0.0114(5) 0.0068(5) 0.0086(5)
C10 0.0439(8) 0.0418(7) 0.0354(7) 0.0116(6) 0.0082(6) 0.0182(6)
C11 0.0529(9) 0.0417(8) 0.0476(8) 0.0123(7) 0.0193(7) 0.0190(7)
C12 0.0560(9) 0.0415(8) 0.0357(7) 0.0054(6) 0.0150(7) 0.0087(7)
C13 0.0375(7) 0.0402(7) 0.0517(9) 0.0146(6) 0.0130(6) 0.0189(6)
C14 0.0399(8) 0.0427(8) 0.0793(13) 0.0136(8) 0.0266(8) 0.0120(7)
C15 0.0776(13) 0.0437(9) 0.0693(12) 0.0262(8) 0.0491(11) 0.0230(9)
C16 0.0754(12) 0.0455(8) 0.0380(8) 0.0147(6) 0.0232(8) 0.0270(8)
C17 0.0404(7) 0.0328(6) 0.0425(7) 0.0129(5) 0.0177(6) 0.0156(5)
C18 0.0384(7) 0.0337(7) 0.0549(9) 0.0131(6) 0.0143(6) 0.0113(6)
C19 0.0769(13) 0.0388(8) 0.0738(13) 0.0199(8) 0.0470(11) 0.0158(8)
C20 0.0426(10) 0.0546(12) 0.114(2) 0.0178(12) -0.0016(11) 0.0138(9)
C21 0.0434(7) 0.0313(6) 0.0377(7) 0.0095(5) 0.0068(6) 0.0111(5)
C22 0.0485(8) 0.0379(7) 0.0425(8) 0.0096(6) 0.0124(6) 0.0150(6)
C23 0.0636(11) 0.0471(9) 0.0396(8) 0.0060(7) 0.0090(7) 0.0282(8)
C24 0.0728(12) 0.0336(7) 0.0509(10) 0.0068(7) 0.0034(8) 0.0200(8)
N1 0.0461(7) 0.0467(7) 0.0327(6) 0.0113(5) 0.0040(5) 0.0123(6)
N2 0.0525(8) 0.0333(6) 0.0598(9) 0.0126(6) 0.0127(7) 0.0096(6)
Fe 0.04049(12) 0.03293(11) 0.03560(11) 0.01421(8) 0.01390(8) 0.01558(8)

loop_
_atom_type_symbol
_atom_type_description
_atom_type_scat_dispersion_real
_atom_type_scat_dispersion_imag
_atom_type_scat_source
C C 0.0033 0.0016 'International Tables Vol C Tables 4.2.6.8 and 6.1.1.4'
H H 0.0000 0.0000 'International Tables Vol C Tables 4.2.6.8 and 6.1.1.4'
N N 0.0061 0.0033 'International Tables Vol C Tables 4.2.6.8 and 6.1.1.4'
Fe Fe 0.3463 0.8444 'International Tables Vol C Tables 4.2.6.8 and 6.1.1.4'

loop_
_geom_angle_atom_site_label_1
_geom_angle_atom_site_label_2
_geom_angle_atom_site_label_3
_geom_angle
C2 C1 C5 108.49(16)
C2 C1 Fe 69.36(10)
C5 C1 Fe 70.44(8)
C2 C1 H1 125.8
C5 C1 H1 125.8
Fe C1 H1 126.0
C3 C2 C1 108.13(15)
C3 C2 Fe 69.75(10)
C1 C2 Fe 70.05(9)
C3 C2 H2 125.9
C1 C2 H2 125.9
Fe C2 H2 125.8
C2 C3 C4 108.52(16)
C2 C3 Fe 69.85(11)
C4 C3 Fe 70.38(9)
C2 C3 H3 125.7
C4 C3 H3 125.7
Fe C3 H3 125.6
C3 C4 C5 107.91(15)
C3 C4 Fe 68.96(10)
C5 C4 Fe 70.11(8)
C3 C4 H4 126.0
C5 C4 H4 126.0
Fe C4 H4 126.5
C1 C5 C4 106.95(13)
C1 C5 C6 125.65(14)
C4 C5 C6 127.09(13)
C1 C5 Fe 68.92(8)
C4 C5 Fe 69.23(8)
C6 C5 Fe 131.76(9)
C5 C6 C9 107.68(11)
C5 C6 C8 111.41(12)
C9 C6 C8 109.37(12)
C5 C6 C7 110.25(12)
C9 C6 C7 109.56(13)
C8 C6 C7 108.55(13)
C6 C7 H7A 109.5
C6 C7 H7B 109.5
H7A C7 H7B 109.5
C6 C7 H7C 109.5
H7A C7 H7C 109.5
H7B C7 H7C 109.5
C6 C8 H8A 109.5
C6 C8 H8B 109.5
H8A C8 H8B 109.5
C6 C8 H8C 109.5
H8A C8 H8C 109.5
H8B C8 H8C 109.5
C10 C9 N1 106.83(13)
C10 C9 C6 132.09(13)
N1 C9 C6 121.08(13)
C9 C10 C11 108.19(14)
C9 C10 H10 125.9
C11 C10 H10 125.9
C12 C11 C10 107.09(15)
C12 C11 H11 126.5
C10 C11 H11 126.5
C11 C12 N1 108.00(14)
C11 C12 H12 126.0
N1 C12 H12 126.0
C14 C13 C17 108.44(16)
C14 C13 Fe 69.15(10)
C17 C13 Fe 70.19(8)
C14 C13 H13 125.8
C17 C13 H13 125.8
Fe C13 H13 126.4
C15 C14 C13 108.04(16)
C15 C14 Fe 70.28(11)
C13 C14 Fe 70.06(9)
C15 C14 H14 126.0
C13 C14 H14 126.0
Fe C14 H14 125.3
C14 C15 C16 108.50(16)
C14 C15 Fe 69.62(10)
C16 C15 Fe 70.01(10)
C14 C15 H15 125.8
C16 C15 H15 125.8
Fe C15 H15 126.2
C15 C16 C17 108.47(17)
C15 C16 Fe 69.55(10)
C17 C16 Fe 70.07(9)
C15 C16 H16 125.8
C17 C16 H16 125.8
Fe C16 H16 126.2
C13 C17 C16 106.54(15)
C13 C17 C18 126.01(14)
C16 C17 C18 127.13(16)
C13 C17 Fe 69.18(8)
C16 C17 Fe 69.26(9)
C18 C17 Fe 131.35(10)
C21 C18 C17 107.25(12)
C21 C18 C20 109.67(15)
C17 C18 C20 110.71(15)
C21 C18 C19 109.14(15)
C17 C18 C19 110.76(14)
C20 C18 C19 109.27(18)
C18 C19 H19A 109.5
C18 C19 H19B 109.5
H19A C19 H19B 109.5
C18 C19 H19C 109.5
H19A C19 H19C 109.5
H19B C19 H19C 109.5
C18 C20 H20A 109.5
C18 C20 H20B 109.5
H20A C20 H20B 109.5
C18 C20 H20C 109.5
H20A C20 H20C 109.5
H20B C20 H20C 109.5
C22 C21 N2 107.21(14)
C22 C21 C18 131.73(14)
N2 C21 C18 121.06(14)
C21 C22 C23 107.76(15)
C21 C22 H22 126.1
C23 C22 H22 126.1
C24 C23 C22 107.25(16)
C24 C23 H23 126.4
C22 C23 H23 126.4
C23 C24 N2 108.07(15)
C23 C24 H24 126.0
N2 C24 H24 126.0
C12 N1 C9 109.90(14)
C12 N1 H1A 125.1
C9 N1 H1A 125.1
C24 N2 C21 109.70(15)
C24 N2 H2A 125.1
C21 N2 H2A 125.1
C3 Fe C14 163.78(9)
C3 Fe C2 40.40(9)
C14 Fe C2 125.30(9)
C3 Fe C15 127.14(9)
C14 Fe C15 40.09(9)
C2 Fe C15 104.35(8)
C3 Fe C1 68.10(8)
C14 Fe C1 105.59(7)
C2 Fe C1 40.59(7)
C15 Fe C1 113.48(7)
C3 Fe C13 154.24(9)
C14 Fe C13 40.79(7)
C2 Fe C13 165.17(8)
C15 Fe C13 67.84(8)
C1 Fe C13 129.37(7)
C3 Fe C16 108.61(8)
C14 Fe C16 67.95(9)
C2 Fe C16 114.99(7)
C15 Fe C16 40.44(8)
C1 Fe C16 146.84(7)
C13 Fe C16 67.89(7)
C3 Fe C4 40.67(7)
C14 Fe C4 152.64(8)
C2 Fe C4 68.24(8)
C15 Fe C4 167.26(8)
C1 Fe C4 68.18(7)
C13 Fe C4 121.69(7)
C16 Fe C4 131.96(7)
C3 Fe C17 119.81(8)
C14 Fe C17 68.70(7)
C2 Fe C17 150.03(8)
C15 Fe C17 68.40(6)
C1 Fe C17 169.37(7)
C13 Fe C17 40.62(6)
C16 Fe C17 40.67(6)
C4 Fe C17 112.47(6)
C3 Fe C5 68.44(6)
C14 Fe C5 117.22(7)
C2 Fe C5 68.47(6)
C15 Fe C5 147.87(8)
C1 Fe C5 40.65(6)
C13 Fe C5 110.97(6)
C16 Fe C5 171.35(7)
C4 Fe C5 40.66(6)
C17 Fe C5 132.96(5)

loop_
_geom_bond_atom_site_label_1
_geom_bond_atom_site_label_2
_geom_bond_distance
C1 C2 1.413(3)
C1 C5 1.425(2)
C1 Fe 2.0408(15)
C1 H1 0.9300
C2 C3 1.403(3)
C2 Fe 2.0318(17)
C2 H2 0.9300
C3 C4 1.418(2)
C3 Fe 2.0305(17)
C3 H3 0.9300
C4 C5 1.428(2)
C4 Fe 2.0492(15)
C4 H4 0.9300
C5 C6 1.5098(19)
C5 Fe 2.0609(13)
C6 C9 1.516(2)
C6 C8 1.531(2)
C6 C7 1.541(2)
C7 H7A 0.9600
C7 H7B 0.9600
C7 H7C 0.9600
C8 H8A 0.9600
C8 H8B 0.9600
C8 H8C 0.9600
C9 C10 1.361(2)
C9 N1 1.3697(18)
C10 C11 1.415(2)
C10 H10 0.9300
C11 C12 1.354(3)
C11 H11 0.9300
C12 N1 1.364(2)
C12 H12 0.9300
C13 C14 1.420(2)
C13 C17 1.424(2)
C13 Fe 2.0437(15)
C13 H13 0.9300
C14 C15 1.396(3)
C14 Fe 2.0318(18)
C14 H14 0.9300
C15 C16 1.412(3)
C15 Fe 2.0402(17)
C15 H15 0.9300
C16 C17 1.426(2)
C16 Fe 2.0464(16)
C16 H16 0.9300
C17 C18 1.516(2)
C17 Fe 2.0571(14)
C18 C21 1.514(2)
C18 C20 1.529(3)
C18 C19 1.534(3)
C19 H19A 0.9600
C19 H19B 0.9600
C19 H19C 0.9600
C20 H20A 0.9600
C20 H20B 0.9600
C20 H20C 0.9600
C21 C22 1.358(2)
C21 N2 1.364(2)
C22 C23 1.416(2)
C22 H22 0.9300
C23 C24 1.347(3)
C23 H23 0.9300
C24 N2 1.363(2)
C24 H24 0.9300
N1 H1A 0.8600
N2 H2A 0.8600

loop_
_geom_torsion_atom_site_label_1
_geom_torsion_atom_site_label_2
_geom_torsion_atom_site_label_3
_geom_torsion_atom_site_label_4
_geom_torsion
C5 C1 C2 C3 0.21(19)
Fe C1 C2 C3 -59.58(12)
C5 C1 C2 Fe 59.79(11)
C1 C2 C3 C4 -0.2(2)
Fe C2 C3 C4 -59.99(12)
C1 C2 C3 Fe 59.76(12)
C2 C3 C4 C5 0.16(19)
Fe C3 C4 C5 -59.51(10)
C2 C3 C4 Fe 59.66(13)
C2 C1 C5 C4 -0.11(17)
Fe C1 C5 C4 59.01(10)
C2 C1 C5 C6 173.87(13)
Fe C1 C5 C6 -127.01(13)
C2 C1 C5 Fe -59.12(11)
C3 C4 C5 C1 -0.03(17)
Fe C4 C5 C1 -58.81(10)
C3 C4 C5 C6 -173.90(14)
Fe C4 C5 C6 127.31(13)
C3 C4 C5 Fe 58.79(11)
C1 C5 C6 C9 -85.21(16)
C4 C5 C6 C9 87.57(16)
Fe C5 C6 C9 -177.90(10)
C1 C5 C6 C8 154.87(14)
C4 C5 C6 C8 -32.35(19)
Fe C5 C6 C8 62.17(17)
C1 C5 C6 C7 34.27(19)
C4 C5 C6 C7 -152.95(14)
Fe C5 C6 C7 -58.42(17)
C5 C6 C9 C10 -10.4(2)
C8 C6 C9 C10 110.77(18)
C7 C6 C9 C10 -130.36(17)
C5 C6 C9 N1 170.21(13)
C8 C6 C9 N1 -68.58(18)
C7 C6 C9 N1 50.28(18)
N1 C9 C10 C11 -0.43(17)
C6 C9 C10 C11 -179.85(15)
C9 C10 C11 C12 0.18(19)
C10 C11 C12 N1 0.15(19)
C17 C13 C14 C15 0.90(19)
Fe C13 C14 C15 60.29(13)
C17 C13 C14 Fe -59.39(10)
C13 C14 C15 C16 -0.7(2)
Fe C14 C15 C16 59.42(13)
C13 C14 C15 Fe -60.15(11)
C14 C15 C16 C17 0.3(2)
Fe C15 C16 C17 59.47(12)
C14 C15 C16 Fe -59.18(13)
C14 C13 C17 C16 -0.71(17)
Fe C13 C17 C16 -59.46(11)
C14 C13 C17 C18 -174.57(14)
Fe C13 C17 C18 126.68(14)
C14 C13 C17 Fe 58.75(11)
C15 C16 C17 C13 0.27(18)
Fe C16 C17 C13 59.41(10)
C15 C16 C17 C18 174.04(15)
Fe C16 C17 C18 -126.82(15)
C15 C16 C17 Fe -59.14(12)
C13 C17 C18 C21 87.70(18)
C16 C17 C18 C21 -84.91(19)
Fe C17 C18 C21 -179.19(12)
C13 C17 C18 C20 -152.68(17)
C16 C17 C18 C20 34.7(2)
Fe C17 C18 C20 -59.6(2)
C13 C17 C18 C19 -31.3(2)
C16 C17 C18 C19 156.08(17)
Fe C17 C18 C19 61.8(2)
C17 C18 C21 C22 2.4(3)
C20 C18 C21 C22 -117.9(2)
C19 C18 C21 C22 122.4(2)
C17 C18 C21 N2 -177.92(15)
C20 C18 C21 N2 61.8(2)
C19 C18 C21 N2 -57.9(2)
N2 C21 C22 C23 -0.54(19)
C18 C21 C22 C23 179.18(17)
C21 C22 C23 C24 0.3(2)
C22 C23 C24 N2 0.0(2)
C11 C12 N1 C9 -0.43(19)
C10 C9 N1 C12 0.53(18)
C6 C9 N1 C12 -179.97(13)
C23 C24 N2 C21 -0.4(2)
C22 C21 N2 C24 0.6(2)
C18 C21 N2 C24 -179.18(15)
C2 C3 Fe C14 32.1(3)
C4 C3 Fe C14 151.4(3)
C4 C3 Fe C2 119.34(15)
C2 C3 Fe C15 65.77(14)
C4 C3 Fe C15 -174.89(10)
C2 C3 Fe C1 -37.77(10)
C4 C3 Fe C1 81.56(11)
C2 C3 Fe C13 -175.50(14)
C4 C3 Fe C13 -56.2(2)
C2 C3 Fe C16 106.98(11)
C4 C3 Fe C16 -133.69(11)
C2 C3 Fe C4 -119.34(15)
C2 C3 Fe C17 150.14(10)
C4 C3 Fe C17 -90.53(11)
C2 C3 Fe C5 -81.68(11)
C4 C3 Fe C5 37.66(10)
C15 C14 Fe C3 43.4(3)
C13 C14 Fe C3 162.1(2)
C15 C14 Fe C2 68.32(14)
C13 C14 Fe C2 -173.00(10)
C13 C14 Fe C15 118.69(15)
C15 C14 Fe C1 108.11(11)
C13 C14 Fe C1 -133.20(10)
C15 C14 Fe C13 -118.69(16)
C15 C14 Fe C16 -37.44(11)
C13 C14 Fe C16 81.24(11)
C15 C14 Fe C4 -179.36(13)
C13 C14 Fe C4 -60.67(19)
C15 C14 Fe C17 -81.35(11)
C13 C14 Fe C17 37.33(10)
C15 C14 Fe C5 150.18(10)
C13 C14 Fe C5 -91.13(11)
C1 C2 Fe C3 -119.13(15)
C3 C2 Fe C14 -169.53(11)
C1 C2 Fe C14 71.33(14)
C3 C2 Fe C15 -131.38(12)
C1 C2 Fe C15 109.49(12)
C3 C2 Fe C1 119.13(15)
C3 C2 Fe C13 172.3(2)
C1 C2 Fe C13 53.2(3)
C3 C2 Fe C16 -89.75(12)
C1 C2 Fe C16 151.11(11)
C3 C2 Fe C4 37.71(10)
C1 C2 Fe C4 -81.42(11)
C3 C2 Fe C17 -59.86(18)
C1 C2 Fe C17 -178.99(11)
C3 C2 Fe C5 81.61(11)
C1 C2 Fe C5 -37.52(10)
C14 C15 Fe C3 -166.07(12)
C16 C15 Fe C3 74.25(15)
C16 C15 Fe C14 -119.68(16)
C14 C15 Fe C2 -128.48(12)
C16 C15 Fe C2 111.84(12)
C14 C15 Fe C1 -86.51(12)
C16 C15 Fe C1 153.81(11)
C14 C15 Fe C13 38.23(11)
C16 C15 Fe C13 -81.45(12)
C14 C15 Fe C16 119.68(16)
C14 C15 Fe C4 178.7(3)
C16 C15 Fe C4 59.0(3)
C14 C15 Fe C17 82.16(11)
C16 C15 Fe C17 -37.52(11)
C14 C15 Fe C5 -56.24(17)
C16 C15 Fe C5 -175.92(10)
C2 C1 Fe C3 37.60(12)
C5 C1 Fe C3 -81.97(11)
C2 C1 Fe C14 -126.61(13)
C5 C1 Fe C14 113.83(11)
C5 C1 Fe C2 -119.57(15)
C2 C1 Fe C15 -84.74(14)
C5 C1 Fe C15 155.70(11)
C2 C1 Fe C13 -164.62(11)
C5 C1 Fe C13 75.81(12)
C2 C1 Fe C16 -53.18(19)
C5 C1 Fe C16 -172.75(12)
C2 C1 Fe C4 81.57(12)
C5 C1 Fe C4 -37.99(9)
C2 C1 Fe C17 177.3(3)
C5 C1 Fe C17 57.7(4)
C2 C1 Fe C5 119.57(15)
C14 C13 Fe C3 -168.59(16)
C17 C13 Fe C3 -48.8(2)
C17 C13 Fe C14 119.80(15)
C14 C13 Fe C2 22.9(3)
C17 C13 Fe C2 142.7(2)
C14 C13 Fe C15 -37.60(12)
C17 C13 Fe C15 82.20(11)
C14 C13 Fe C1 65.25(14)
C17 C13 Fe C1 -174.95(8)
C14 C13 Fe C16 -81.41(12)
C17 C13 Fe C16 38.39(9)
C14 C13 Fe C4 151.91(11)
C17 C13 Fe C4 -88.29(10)
C14 C13 Fe C17 -119.80(15)
C14 C13 Fe C5 107.81(12)
C17 C13 Fe C5 -132.39(9)
C15 C16 Fe C3 -125.95(14)
C17 C16 Fe C3 114.39(12)
C15 C16 Fe C14 37.13(13)
C17 C16 Fe C14 -82.52(12)
C15 C16 Fe C2 -82.81(15)
C17 C16 Fe C2 157.54(11)
C17 C16 Fe C15 -119.66(17)
C15 C16 Fe C1 -47.7(2)
C17 C16 Fe C1 -167.39(12)
C15 C16 Fe C13 81.31(13)
C17 C16 Fe C13 -38.35(10)
C15 C16 Fe C4 -165.28(12)
C17 C16 Fe C4 75.06(13)
C15 C16 Fe C17 119.66(17)
C15 C16 Fe C5 165.4(4)
C17 C16 Fe C5 45.8(5)
C5 C4 Fe C3 119.31(15)
C3 C4 Fe C14 -163.09(15)
C5 C4 Fe C14 -43.77(18)
C3 C4 Fe C2 -37.47(12)
C5 C4 Fe C2 81.85(10)
C3 C4 Fe C15 18.8(3)
C5 C4 Fe C15 138.1(3)
C3 C4 Fe C1 -81.34(12)
C5 C4 Fe C1 37.98(9)
C3 C4 Fe C13 154.90(12)
C5 C4 Fe C13 -85.79(10)
C3 C4 Fe C16 67.17(14)
C5 C4 Fe C16 -173.52(8)
C3 C4 Fe C17 110.12(12)
C5 C4 Fe C17 -130.56(9)
C3 C4 Fe C5 -119.31(15)
C13 C17 Fe C3 157.86(10)
C16 C17 Fe C3 -84.12(13)
C18 C17 Fe C3 37.65(18)
C13 C17 Fe C14 -37.48(11)
C16 C17 Fe C14 80.54(13)
C18 C17 Fe C14 -157.69(18)
C13 C17 Fe C2 -161.90(15)
C16 C17 Fe C2 -43.88(19)
C18 C17 Fe C2 77.9(2)
C13 C17 Fe C15 -80.70(11)
C16 C17 Fe C15 37.32(13)
C18 C17 Fe C15 159.09(18)
C13 C17 Fe C1 21.6(4)
C16 C17 Fe C1 139.7(3)
C18 C17 Fe C1 -98.6(3)
C16 C17 Fe C13 118.02(14)
C18 C17 Fe C13 -120.21(19)
C13 C17 Fe C16 -118.02(14)
C18 C17 Fe C16 121.8(2)
C13 C17 Fe C4 113.02(10)
C16 C17 Fe C4 -128.97(11)
C18 C17 Fe C4 -7.19(17)
C13 C17 Fe C5 70.45(11)
C16 C17 Fe C5 -171.53(10)
C18 C17 Fe C5 -49.76(19)
C1 C5 Fe C3 81.06(12)
C4 C5 Fe C3 -37.66(11)
C6 C5 Fe C3 -159.39(16)
C1 C5 Fe C14 -82.24(11)
C4 C5 Fe C14 159.05(10)
C6 C5 Fe C14 37.32(16)
C1 C5 Fe C2 37.47(11)
C4 C5 Fe C2 -81.24(11)
C6 C5 Fe C2 157.03(16)
C1 C5 Fe C15 -45.21(17)
C4 C5 Fe C15 -163.93(14)
C6 C5 Fe C15 74.34(19)
C4 C5 Fe C1 -118.71(13)
C6 C5 Fe C1 119.55(17)
C1 C5 Fe C13 -126.62(10)
C4 C5 Fe C13 114.67(9)
C6 C5 Fe C13 -7.06(15)
C1 C5 Fe C16 152.7(4)
C4 C5 Fe C16 33.9(4)
C6 C5 Fe C16 -87.8(4)
C1 C5 Fe C4 118.71(13)
C6 C5 Fe C4 -121.73(17)
C1 C5 Fe C17 -167.69(10)
C4 C5 Fe C17 73.59(11)
C6 C5 Fe C17 -48.14(16)
